data_4037409
loop_
_publ_author_name
'Hao, Wen-Juan'
'Gao, Qian'
'Jiang, Bo'
'Liu, Feng'
'Wang, Shu-Liang'
'Tu, Shu-Jiang'
'Li, Guigen'

_publ_section_title
;
 Base-Promoted [4 + 1]/[3 + 1 + 1] Bicyclization for Accessing
 Functionalized Indeno[1,2-c]furans.
;
_journal_issue 22
_journal_name_full 'The Journal of organic chemistry'
_journal_page_first 11276
_journal_page_last 11281
_journal_paper_doi 10.1021/acs.joc.6b02249
_journal_volume 81
_journal_year 2016
_chemical_formula_sum 'C24 H23 N O2'
_chemical_formula_weight 357.43
_space_group_IT_number 61
_space_group_name_Hall '-P 2ac 2ab'
_space_group_name_H-M_alt 'P b c a'
_symmetry_cell_setting orthorhombic
_symmetry_space_group_name_H-M 'P b c a'
_atom_sites_solution_hydrogens geom
_atom_sites_solution_primary direct
_atom_sites_solution_secondary difmap
_audit_creation_method SHELXL-97
_cell_angle_alpha 90.00
_cell_angle_beta 90.00
_cell_angle_gamma 90.00
_cell_formula_units_Z 8
_cell_length_a 17.0118(18)
_cell_length_b 10.9267(11)
_cell_length_c 20.145(3)
_cell_measurement_reflns_used 1317
_cell_measurement_temperature 296(2)
_cell_measurement_theta_max 19.639
_cell_measurement_theta_min 2.395
_cell_volume 3744.6(8)
_computing_cell_refinement 'Bruker SMART'
_computing_data_collection 'Bruker SMART'
_computing_data_reduction 'Bruker SAINT'
_computing_molecular_graphics 'Bruker SHELXTL'
_computing_publication_material 'Bruker SHELXTL'
_computing_structure_refinement 'SHELXL-97 (Sheldrick, 1997)'
_computing_structure_solution 'SHELXS-97 (Sheldrick, 1990)'
_diffrn_ambient_temperature 296(2)
_diffrn_measured_fraction_theta_full 0.999
_diffrn_measured_fraction_theta_max 0.999
_diffrn_measurement_device_type 'CCD area detector'
_diffrn_measurement_method 'phi and omega scans'
_diffrn_radiation_monochromator graphite
_diffrn_radiation_source 'fine-focus sealed tube'
_diffrn_radiation_type MoK\a
_diffrn_radiation_wavelength 0.71073
_diffrn_reflns_av_R_equivalents 0.1008
_diffrn_reflns_av_sigmaI/netI 0.0690
_diffrn_reflns_limit_h_max 19
_diffrn_reflns_limit_h_min -20
_diffrn_reflns_limit_k_max 12
_diffrn_reflns_limit_k_min -12
_diffrn_reflns_limit_l_max 20
_diffrn_reflns_limit_l_min -23
_diffrn_reflns_number 17614
_diffrn_reflns_theta_full 25.02
_diffrn_reflns_theta_max 25.02
_diffrn_reflns_theta_min 2.02
_exptl_absorpt_coefficient_mu 0.080
_exptl_absorpt_correction_T_max 0.9897
_exptl_absorpt_correction_T_min 0.9733
_exptl_absorpt_correction_type multi-scan
_exptl_absorpt_process_details sadabs
_exptl_crystal_colour purple
_exptl_crystal_density_diffrn 1.268
_exptl_crystal_density_method 'not measured'
_exptl_crystal_description block
_exptl_crystal_F_000 1520
_exptl_crystal_size_max 0.34
_exptl_crystal_size_mid 0.15
_exptl_crystal_size_min 0.13
_refine_diff_density_max 0.188
_refine_diff_density_min -0.175
_refine_diff_density_rms 0.038
_refine_ls_extinction_coef 0.0014(3)
_refine_ls_extinction_expression Fc^*^=kFc[1+0.001xFc^2^\l^3^/sin(2\q)]^-1/4^
_refine_ls_extinction_method SHELXL
_refine_ls_goodness_of_fit_ref 1.026
_refine_ls_hydrogen_treatment mixed
_refine_ls_matrix_type full
_refine_ls_number_parameters 310
_refine_ls_number_reflns 3291
_refine_ls_number_restraints 0
_refine_ls_restrained_S_all 1.026
_refine_ls_R_factor_all 0.1398
_refine_ls_R_factor_gt 0.0641
_refine_ls_shift/su_max 0.001
_refine_ls_shift/su_mean 0.000
_refine_ls_structure_factor_coef Fsqd
_refine_ls_weighting_details 'calc w=1/[\s^2^(Fo^2^)+(0.0562P)^2^+0.5504P] where P=(Fo^2^+2Fc^2^)/3'
_refine_ls_weighting_scheme calc
_refine_ls_wR_factor_gt 0.1230
_refine_ls_wR_factor_ref 0.1463
_reflns_number_gt 1761
_reflns_number_total 3291
_reflns_threshold_expression >2sigma(I)
_cod_data_source_file jo6b02249_si_002.cif
_cod_data_source_block 1
_cod_depositor_comments
;
The following automatic conversions were performed:

data item '_symmetry_cell_setting' value 'Orthorhombic' was changed
to 'orthorhombic' in accordance with the
/home/saulius/struct/COD-crude-data/automatic-downloads/DataCite-retrospective/ACS/depositions/lib/dictionaries/cif_core.dic
dictionary named 'cif_core.dic' version 2.4.2 last updated on
2011-04-26.

Automatic conversion script
Id: cif_fix_values 6909 2019-04-08 15:41:33Z antanas 
;
_cod_original_cell_volume 3744.6(7)
_cod_original_sg_symbol_H-M Pbca
_cod_database_code 4037409

loop_
_symmetry_equiv_pos_as_xyz
'x, y, z'
'-x+1/2, -y, z+1/2'
'-x, y+1/2, -z+1/2'
'x+1/2, -y+1/2, -z'
'-x, -y, -z'
'x-1/2, y, -z-1/2'
'x, -y-1/2, z-1/2'
'-x-1/2, y-1/2, z'

loop_
_atom_site_label
_atom_site_type_symbol
_atom_site_fract_x
_atom_site_fract_y
_atom_site_fract_z
_atom_site_U_iso_or_equiv
_atom_site_adp_type
_atom_site_occupancy
_atom_site_symmetry_multiplicity
_atom_site_calc_flag
_atom_site_refinement_flags
_atom_site_disorder_assembly
_atom_site_disorder_group
N1 N 0.1040(14) 0.542(2) 0.2038(9) 0.044(3) Uani 0.579(5) 1 d P A 1
H1 H 0.0627 0.5166 0.2244 0.053 Uiso 0.579(5) 1 calc PR A 1
N1' N 0.104(2) 0.512(3) 0.1868(12) 0.047(5) Uani 0.421(5) 1 d P A 2
H1' H 0.0633 0.4734 0.2000 0.057 Uiso 0.421(5) 1 calc PR A 2
O1 O 0.17062(10) 0.39550(18) 0.26335(8) 0.0436(6) Uani 1 1 d . A .
O2 O 0.43623(11) 0.4375(2) 0.27856(10) 0.0577(6) Uani 1 1 d . A .
C1 C 0.17498(17) 0.4912(3) 0.21801(13) 0.0433(8) Uani 1 1 d . . .
C2 C 0.25150(15) 0.5229(3) 0.20853(13) 0.0391(7) Uani 1 1 d . A .
C3 C 0.30590(16) 0.6055(3) 0.17448(13) 0.0401(7) Uani 1 1 d . . .
C4 C 0.29751(18) 0.6953(3) 0.12625(14) 0.0495(8) Uani 1 1 d . A .
H4 H 0.2482 0.7143 0.1093 0.059 Uiso 1 1 calc R . .
C5 C 0.36387(19) 0.7563(3) 0.10382(15) 0.0560(9) Uani 1 1 d . . .
H5 H 0.3583 0.8161 0.0713 0.067 Uiso 1 1 calc R A .
C6 C 0.43768(19) 0.7311(3) 0.12816(16) 0.0606(10) Uani 1 1 d . A .
H6 H 0.4811 0.7737 0.1123 0.073 Uiso 1 1 calc R . .
C7 C 0.44705(18) 0.6426(3) 0.17600(15) 0.0551(9) Uani 1 1 d . . .
H7 H 0.4967 0.6251 0.1929 0.066 Uiso 1 1 calc R A .
C8 C 0.38152(16) 0.5797(3) 0.19872(13) 0.0419(8) Uani 1 1 d . A .
C9 C 0.37960(16) 0.4795(3) 0.24783(13) 0.0433(8) Uani 1 1 d . . .
C10 C 0.29633(15) 0.4444(3) 0.25122(13) 0.0392(7) Uani 1 1 d . A .
C11 C 0.24651(16) 0.3676(3) 0.28355(13) 0.0390(7) Uani 1 1 d . . .
C12 C 0.25566(17) 0.2689(3) 0.33070(13) 0.0408(7) Uani 1 1 d . A .
C13 C 0.32994(18) 0.2334(3) 0.35050(14) 0.0566(9) Uani 1 1 d . . .
H13 H 0.3739 0.2729 0.3333 0.068 Uiso 1 1 calc R A .
C14 C 0.3394(2) 0.1394(3) 0.39588(15) 0.0623(10) Uani 1 1 d . A .
H14 H 0.3899 0.1160 0.4081 0.075 Uiso 1 1 calc R . .
C15 C 0.2762(2) 0.0796(3) 0.42334(14) 0.0544(9) Uani 1 1 d . . .
C16 C 0.20294(19) 0.1147(3) 0.40235(15) 0.0591(9) Uani 1 1 d . A .
H16 H 0.1592 0.0747 0.4195 0.071 Uiso 1 1 calc R . .
C17 C 0.19185(18) 0.2069(3) 0.35680(15) 0.0522(9) Uani 1 1 d . . .
H17 H 0.1412 0.2276 0.3435 0.063 Uiso 1 1 calc R A .
C18 C 0.2876(2) -0.0216(3) 0.47395(16) 0.0766(11) Uani 1 1 d . A .
H18A H 0.3393 -0.0558 0.4691 0.115 Uiso 1 1 calc R . .
H18B H 0.2490 -0.0844 0.4669 0.115 Uiso 1 1 calc R . .
H18C H 0.2818 0.0113 0.5179 0.115 Uiso 1 1 calc R . .
C19 C 0.0970(9) 0.6376(14) 0.1543(7) 0.047(3) Uani 0.579(5) 1 d P A 1
H19 H 0.1418 0.6930 0.1603 0.057 Uiso 0.579(5) 1 calc PR A 1
C20 C 0.0998(5) 0.5907(6) 0.0838(4) 0.063(2) Uani 0.579(5) 1 d P A 1
H20A H 0.0582 0.5311 0.0776 0.076 Uiso 0.579(5) 1 calc PR A 1
H20B H 0.1495 0.5493 0.0767 0.076 Uiso 0.579(5) 1 calc PR A 1
C21 C 0.0907(5) 0.6920(6) 0.0321(3) 0.074(2) Uani 0.579(5) 1 d P A 1
H21A H 0.1357 0.7465 0.0343 0.089 Uiso 0.579(5) 1 calc PR A 1
H21B H 0.0893 0.6562 -0.0119 0.089 Uiso 0.579(5) 1 calc PR A 1
C22 C 0.016(3) 0.764(4) 0.044(2) 0.069(8) Uani 0.579(5) 1 d P A 1
H22A H -0.0293 0.7122 0.0373 0.083 Uiso 0.579(5) 1 calc PR A 1
H22B H 0.0130 0.8314 0.0123 0.083 Uiso 0.579(5) 1 calc PR A 1
C23 C 0.0162(5) 0.8150(6) 0.1147(4) 0.068(2) Uani 0.579(5) 1 d P A 1
H23A H 0.0601 0.8707 0.1202 0.082 Uiso 0.579(5) 1 calc PR A 1
H23B H -0.0319 0.8606 0.1224 0.082 Uiso 0.579(5) 1 calc PR A 1
C24 C 0.0225(4) 0.7118(6) 0.1654(3) 0.0557(18) Uani 0.579(5) 1 d P A 1
H24A H 0.0230 0.7460 0.2098 0.067 Uiso 0.579(5) 1 calc PR A 1
H24B H -0.0230 0.6587 0.1616 0.067 Uiso 0.579(5) 1 calc PR A 1
C19' C 0.0980(12) 0.598(2) 0.1315(8) 0.048(5) Uani 0.421(5) 1 d P A 2
H19' H 0.1449 0.5899 0.1036 0.058 Uiso 0.421(5) 1 calc PR A 2
C20' C 0.0260(5) 0.5627(8) 0.0903(4) 0.060(3) Uani 0.421(5) 1 d P A 2
H20C H -0.0210 0.5681 0.1174 0.072 Uiso 0.421(5) 1 calc PR A 2
H20D H 0.0312 0.4791 0.0749 0.072 Uiso 0.421(5) 1 calc PR A 2
C21' C 0.0190(7) 0.6500(10) 0.0305(4) 0.066(3) Uani 0.421(5) 1 d P A 2
H21C H 0.0646 0.6407 0.0020 0.080 Uiso 0.421(5) 1 calc PR A 2
H21D H -0.0274 0.6296 0.0049 0.080 Uiso 0.421(5) 1 calc PR A 2
C22' C 0.013(4) 0.783(6) 0.055(3) 0.070(9) Uani 0.421(5) 1 d P A 2
H22C H 0.0091 0.8376 0.0169 0.084 Uiso 0.421(5) 1 calc PR A 2
H22D H -0.0332 0.7930 0.0819 0.084 Uiso 0.421(5) 1 calc PR A 2
C23' C 0.0855(6) 0.8162(8) 0.0949(4) 0.070(3) Uani 0.421(5) 1 d P A 2
H23C H 0.0814 0.9001 0.1103 0.084 Uiso 0.421(5) 1 calc PR A 2
H23D H 0.1321 0.8095 0.0674 0.084 Uiso 0.421(5) 1 calc PR A 2
C24' C 0.0925(7) 0.7295(10) 0.1547(5) 0.061(3) Uani 0.421(5) 1 d P A 2
H24C H 0.1389 0.7503 0.1803 0.073 Uiso 0.421(5) 1 calc PR A 2
H24D H 0.0469 0.7391 0.1832 0.073 Uiso 0.421(5) 1 calc PR A 2

loop_
_atom_site_aniso_label
_atom_site_aniso_U_11
_atom_site_aniso_U_22
_atom_site_aniso_U_33
_atom_site_aniso_U_23
_atom_site_aniso_U_13
_atom_site_aniso_U_12
N1 0.025(4) 0.058(9) 0.049(8) 0.008(5) 0.003(5) 0.002(5)
N1' 0.036(6) 0.058(14) 0.048(10) 0.007(7) -0.008(8) -0.001(7)
O1 0.0273(11) 0.0552(14) 0.0482(11) 0.0101(10) -0.0017(9) -0.0054(10)
O2 0.0297(12) 0.0755(17) 0.0678(14) 0.0114(12) -0.0097(10) -0.0040(11)
C1 0.0367(19) 0.050(2) 0.0433(17) 0.0095(16) 0.0003(14) -0.0024(16)
C2 0.0261(16) 0.049(2) 0.0417(15) 0.0055(14) -0.0004(13) -0.0042(15)
C3 0.0310(18) 0.050(2) 0.0397(16) -0.0036(15) 0.0035(13) -0.0066(15)
C4 0.041(2) 0.056(2) 0.0515(18) 0.0040(17) -0.0024(15) -0.0040(17)
C5 0.051(2) 0.060(2) 0.058(2) 0.0136(18) 0.0039(17) -0.0121(19)
C6 0.045(2) 0.068(3) 0.069(2) 0.012(2) 0.0089(17) -0.0145(19)
C7 0.0314(19) 0.073(3) 0.060(2) 0.0040(19) 0.0010(15) -0.0096(18)
C8 0.0303(17) 0.051(2) 0.0442(17) -0.0015(15) 0.0039(13) -0.0072(15)
C9 0.0271(17) 0.055(2) 0.0476(17) -0.0050(16) -0.0006(14) -0.0056(15)
C10 0.0281(16) 0.051(2) 0.0389(15) 0.0017(15) -0.0017(13) -0.0032(15)
C11 0.0260(16) 0.051(2) 0.0396(15) -0.0008(15) -0.0042(13) -0.0012(15)
C12 0.0342(17) 0.051(2) 0.0371(15) -0.0012(15) -0.0017(14) -0.0046(15)
C13 0.039(2) 0.073(3) 0.058(2) 0.0175(19) 0.0006(16) -0.0053(18)
C14 0.042(2) 0.081(3) 0.064(2) 0.018(2) -0.0050(17) 0.0061(19)
C15 0.062(2) 0.055(2) 0.0469(18) 0.0058(17) -0.0047(16) -0.0003(19)
C16 0.048(2) 0.066(3) 0.064(2) 0.015(2) 0.0022(17) -0.0119(19)
C17 0.0333(19) 0.062(2) 0.061(2) 0.0104(18) -0.0044(15) -0.0055(17)
C18 0.092(3) 0.064(3) 0.074(2) 0.022(2) -0.008(2) -0.003(2)
C19 0.033(4) 0.056(11) 0.054(9) 0.008(7) 0.000(5) 0.002(6)
C20 0.067(5) 0.066(5) 0.057(4) 0.000(4) 0.004(4) 0.007(4)
C21 0.082(6) 0.080(5) 0.061(4) 0.011(4) 0.000(4) 0.008(5)
C22 0.063(11) 0.075(17) 0.069(12) 0.018(11) -0.010(8) 0.013(9)
C23 0.061(5) 0.067(5) 0.076(5) 0.009(4) -0.003(4) 0.012(4)
C24 0.047(4) 0.060(4) 0.061(4) 0.006(3) 0.001(3) 0.012(3)
C19' 0.041(6) 0.056(14) 0.047(12) 0.005(8) -0.006(8) -0.002(7)
C20' 0.052(6) 0.065(6) 0.063(5) 0.012(4) -0.017(4) -0.002(5)
C21' 0.064(7) 0.068(8) 0.068(6) 0.014(6) -0.020(5) -0.001(6)
C22' 0.065(16) 0.075(19) 0.07(2) 0.017(15) -0.002(11) 0.011(13)
C23' 0.080(8) 0.059(6) 0.072(6) 0.008(5) -0.003(6) 0.003(5)
C24' 0.066(8) 0.064(7) 0.052(5) -0.001(6) -0.005(5) 0.004(6)

loop_
_atom_type_symbol
_atom_type_description
_atom_type_scat_dispersion_real
_atom_type_scat_dispersion_imag
_atom_type_scat_source
C C 0.0033 0.0016 'International Tables Vol C Tables 4.2.6.8 and 6.1.1.4'
H H 0.0000 0.0000 'International Tables Vol C Tables 4.2.6.8 and 6.1.1.4'
N N 0.0061 0.0033 'International Tables Vol C Tables 4.2.6.8 and 6.1.1.4'
O O 0.0106 0.0060 'International Tables Vol C Tables 4.2.6.8 and 6.1.1.4'

loop_
_geom_angle_atom_site_label_1
_geom_angle_atom_site_label_2
_geom_angle_atom_site_label_3
_geom_angle
C1 N1 C19 120.7(18)
C1 N1 H1 119.7
C19 N1 H1 119.7
C1 N1' C19' 121(3)
C1 N1' H1' 119.3
C19' N1' H1' 119.3
C11 O1 C1 108.0(2)
N1 C1 C2 135.9(11)
N1 C1 N1' 19.9(13)
C2 C1 N1' 136.8(14)
N1 C1 O1 113.3(11)
C2 C1 O1 109.6(2)
N1' C1 O1 112.2(15)
C1 C2 C10 105.8(2)
C1 C2 C3 145.9(3)
C10 C2 C3 108.3(2)
C4 C3 C8 118.7(3)
C4 C3 C2 134.4(3)
C8 C3 C2 107.0(3)
C5 C4 C3 119.0(3)
C5 C4 H4 120.5
C3 C4 H4 120.5
C6 C5 C4 122.0(3)
C6 C5 H5 119.0
C4 C5 H5 119.0
C7 C6 C5 119.8(3)
C7 C6 H6 120.1
C5 C6 H6 120.1
C6 C7 C8 119.1(3)
C6 C7 H7 120.4
C8 C7 H7 120.4
C7 C8 C3 121.4(3)
C7 C8 C9 127.3(3)
C3 C8 C9 111.2(2)
O2 C9 C10 129.2(3)
O2 C9 C8 126.5(3)
C10 C9 C8 104.2(2)
C11 C10 C2 109.0(2)
C11 C10 C9 141.7(3)
C2 C10 C9 109.2(2)
C10 C11 O1 107.7(2)
C10 C11 C12 135.1(3)
O1 C11 C12 117.2(2)
C13 C12 C17 118.1(3)
C13 C12 C11 119.9(3)
C17 C12 C11 122.1(3)
C12 C13 C14 120.4(3)
C12 C13 H13 119.8
C14 C13 H13 119.8
C15 C14 C13 121.8(3)
C15 C14 H14 119.1
C13 C14 H14 119.1
C16 C15 C14 117.0(3)
C16 C15 C18 121.9(3)
C14 C15 C18 121.1(3)
C15 C16 C17 122.4(3)
C15 C16 H16 118.8
C17 C16 H16 118.8
C16 C17 C12 120.3(3)
C16 C17 H17 119.8
C12 C17 H17 119.8
C15 C18 H18A 109.5
C15 C18 H18B 109.5
H18A C18 H18B 109.5
C15 C18 H18C 109.5
H18A C18 H18C 109.5
H18B C18 H18C 109.5
N1 C19 C20 113.5(11)
N1 C19 C24 110.6(13)
C20 C19 C24 110.2(11)
N1 C19 H19 107.4
C20 C19 H19 107.4
C24 C19 H19 107.4
C19 C20 C21 113.1(8)
C19 C20 H20A 109.0
C21 C20 H20A 109.0
C19 C20 H20B 109.0
C21 C20 H20B 109.0
H20A C20 H20B 107.8
C22 C21 C20 110.9(18)
C22 C21 H21A 109.5
C20 C21 H21A 109.5
C22 C21 H21B 109.5
C20 C21 H21B 109.5
H21A C21 H21B 108.0
C21 C22 C23 109(3)
C21 C22 H22A 109.8
C23 C22 H22A 109.8
C21 C22 H22B 109.8
C23 C22 H22B 109.8
H22A C22 H22B 108.2
C24 C23 C22 111.0(19)
C24 C23 H23A 109.4
C22 C23 H23A 109.4
C24 C23 H23B 109.4
C22 C23 H23B 109.4
H23A C23 H23B 108.0
C19 C24 C23 110.8(8)
C19 C24 H24A 109.5
C23 C24 H24A 109.5
C19 C24 H24B 109.5
C23 C24 H24B 109.5
H24A C24 H24B 108.1
N1' C19' C24' 112.4(13)
N1' C19' C20' 108.0(19)
C24' C19' C20' 110.9(15)
N1' C19' H19' 108.4
C24' C19' H19' 108.4
C20' C19' H19' 108.4
C19' C20' C21' 109.2(11)
C19' C20' H20C 109.8
C21' C20' H20C 109.8
C19' C20' H20D 109.8
C21' C20' H20D 109.8
H20C C20' H20D 108.3
C22' C21' C20' 110(2)
C22' C21' H21C 109.7
C20' C21' H21C 109.7
C22' C21' H21D 109.7
C20' C21' H21D 109.7
H21C C21' H21D 108.2
C23' C22' C21' 110(4)
C23' C22' H22C 109.6
C21' C22' H22C 109.6
C23' C22' H22D 109.6
C21' C22' H22D 109.6
H22C C22' H22D 108.1
C22' C23' C24' 110(3)
C22' C23' H23C 109.8
C24' C23' H23C 109.8
C22' C23' H23D 109.8
C24' C23' H23D 109.8
H23C C23' H23D 108.2
C19' C24' C23' 110.4(9)
C19' C24' H24C 109.6
C23' C24' H24C 109.6
C19' C24' H24D 109.6
C23' C24' H24D 109.6
H24C C24' H24D 108.1

loop_
_geom_bond_atom_site_label_1
_geom_bond_atom_site_label_2
_geom_bond_distance
N1 C1 1.36(2)
N1 C19 1.45(3)
N1 H1 0.8600
N1' C1 1.37(3)
N1' C19' 1.46(4)
N1' H1' 0.8600
O1 C11 1.388(3)
O1 C1 1.390(3)
O2 C9 1.234(3)
C1 C2 1.361(4)
C2 C10 1.434(4)
C2 C3 1.464(4)
C3 C4 1.388(4)
C3 C8 1.405(4)
C4 C5 1.387(4)
C4 H4 0.9300
C5 C6 1.376(4)
C5 H5 0.9300
C6 C7 1.375(4)
C6 H6 0.9300
C7 C8 1.387(4)
C7 H7 0.9300
C8 C9 1.476(4)
C9 C10 1.469(4)
C10 C11 1.359(4)
C11 C12 1.445(4)
C12 C13 1.381(4)
C12 C17 1.383(4)
C13 C14 1.385(4)
C13 H13 0.9300
C14 C15 1.374(4)
C14 H14 0.9300
C15 C16 1.371(4)
C15 C18 1.517(4)
C16 C17 1.376(4)
C16 H16 0.9300
C17 H17 0.9300
C18 H18A 0.9600
C18 H18B 0.9600
C18 H18C 0.9600
C19 C20 1.511(11)
C19 C24 1.522(15)
C19 H19 0.9800
C20 C21 1.528(9)
C20 H20A 0.9700
C20 H20B 0.9700
C21 C22 1.51(4)
C21 H21A 0.9700
C21 H21B 0.9700
C22 C23 1.53(4)
C22 H22A 0.9700
C22 H22B 0.9700
C23 C24 1.525(8)
C23 H23A 0.9700
C23 H23B 0.9700
C24 H24A 0.9700
C24 H24B 0.9700
C19' C24' 1.51(2)
C19' C20' 1.530(19)
C19' H19' 0.9800
C20' C21' 1.541(11)
C20' H20C 0.9700
C20' H20D 0.9700
C21' C22' 1.54(6)
C21' H21C 0.9700
C21' H21D 0.9700
C22' C23' 1.51(6)
C22' H22C 0.9700
C22' H22D 0.9700
C23' C24' 1.536(12)
C23' H23C 0.9700
C23' H23D 0.9700
C24' H24C 0.9700
C24' H24D 0.9700

loop_
_geom_torsion_atom_site_label_1
_geom_torsion_atom_site_label_2
_geom_torsion_atom_site_label_3
_geom_torsion_atom_site_label_4
_geom_torsion
C19 N1 C1 C2 18.3(17)
C19 N1 C1 N1' -85(7)
C19 N1 C1 O1 -176.1(9)
C19' N1' C1 N1 90(8)
C19' N1' C1 C2 -8(3)
C19' N1' C1 O1 -172.5(14)
C11 O1 C1 N1 -168.6(6)
C11 O1 C1 C2 0.8(3)
C11 O1 C1 N1' 169.8(9)
N1 C1 C2 C10 164.8(9)
N1' C1 C2 C10 -166.2(14)
O1 C1 C2 C10 -1.2(3)
N1 C1 C2 C3 -12.6(11)
N1' C1 C2 C3 16.4(15)
O1 C1 C2 C3 -178.5(4)
C1 C2 C3 C4 -6.2(7)
C10 C2 C3 C4 176.6(3)
C1 C2 C3 C8 175.0(4)
C10 C2 C3 C8 -2.3(3)
C8 C3 C4 C5 -0.1(4)
C2 C3 C4 C5 -178.9(3)
C3 C4 C5 C6 -0.4(5)
C4 C5 C6 C7 0.3(5)
C5 C6 C7 C8 0.3(5)
C6 C7 C8 C3 -0.8(5)
C6 C7 C8 C9 177.8(3)
C4 C3 C8 C7 0.7(4)
C2 C3 C8 C7 179.7(3)
C4 C3 C8 C9 -178.1(2)
C2 C3 C8 C9 0.9(3)
C7 C8 C9 O2 2.5(5)
C3 C8 C9 O2 -178.8(3)
C7 C8 C9 C10 -178.0(3)
C3 C8 C9 C10 0.7(3)
C1 C2 C10 C11 1.2(3)
C3 C2 C10 C11 179.6(2)
C1 C2 C10 C9 -175.6(2)
C3 C2 C10 C9 2.8(3)
O2 C9 C10 C11 2.3(6)
C8 C9 C10 C11 -177.3(4)
O2 C9 C10 C2 177.4(3)
C8 C9 C10 C2 -2.2(3)
C2 C10 C11 O1 -0.7(3)
C9 C10 C11 O1 174.4(3)
C2 C10 C11 C12 178.5(3)
C9 C10 C11 C12 -6.4(6)
C1 O1 C11 C10 0.0(3)
C1 O1 C11 C12 -179.4(2)
C10 C11 C12 C13 -1.9(5)
O1 C11 C12 C13 177.2(2)
C10 C11 C12 C17 178.6(3)
O1 C11 C12 C17 -2.2(4)
C17 C12 C13 C14 -0.8(5)
C11 C12 C13 C14 179.7(3)
C12 C13 C14 C15 -0.9(5)
C13 C14 C15 C16 1.9(5)
C13 C14 C15 C18 -178.8(3)
C14 C15 C16 C17 -1.2(5)
C18 C15 C16 C17 179.5(3)
C15 C16 C17 C12 -0.5(5)
C13 C12 C17 C16 1.5(4)
C11 C12 C17 C16 -179.0(3)
C1 N1 C19 C20 77.4(16)
C1 N1 C19 C24 -158.2(10)
N1 C19 C20 C21 178.8(12)
C24 C19 C20 C21 54.2(13)
C19 C20 C21 C22 -55(2)
C20 C21 C22 C23 56(3)
C21 C22 C23 C24 -58(3)
N1 C19 C24 C23 178.4(10)
C20 C19 C24 C23 -55.3(12)
C22 C23 C24 C19 59(2)
C1 N1' C19' C24' -81(2)
C1 N1' C19' C20' 156.6(14)
N1' C19' C20' C21' -178.4(14)
C24' C19' C20' C21' 57.9(15)
C19' C20' C21' C22' -58(3)
C20' C21' C22' C23' 59(4)
C21' C22' C23' C24' -59(4)
N1' C19' C24' C23' -179.8(18)
C20' C19' C24' C23' -58.6(16)
C22' C23' C24' C19' 59(3)
